data_1520978
loop_
_publ_author_name
'Erragh, F.'
'Boukhari, A.'
'Abraham, F.'
'Elouadi, B.'

_publ_section_title
;
 Study of the crystal structures of sodium magnesium and sodium nickel
 diphosphates
;
_journal_name_full 'Journal of Solid State Chemistry'
_journal_page_first 323
_journal_page_last 331
_journal_volume 152
_journal_year 2000
_chemical_formula_sum 'Mg2.18 Na3.64 O14 P4'
_chemical_name_systematic 'Na3.64 Mg2.18 (P2 O7)2'
_space_group_IT_number 2
_symmetry_space_group_name_Hall '-P 1'
_symmetry_space_group_name_H-M 'P -1'
_cell_angle_alpha 112.43
_cell_angle_beta 99.64
_cell_angle_gamma 107.53
_cell_formula_units_Z 2
_cell_length_a 10.901
_cell_length_b 9.765
_cell_length_c 6.382
_cell_volume 567.233
_citation_journal_id_ASTM JSSCBI
_cod_data_source_file Erragh_JSSCBI_2000_1887.cif
_cod_data_source_block Mg2.18Na3.64O14P4
_cod_database_code 1520978

loop_
_symmetry_equiv_pos_as_xyz
x,y,z
-x,-y,-z

loop_
_atom_site_label
_atom_site_type_symbol
_atom_site_fract_x
_atom_site_fract_y
_atom_site_fract_z
_atom_site_occupancy
_atom_site_U_iso_or_equiv
O8 O-2 0.0366 0.4257 0.7074 1 0.0
P4 P+5 0.96253 0.27051 0.47758 1 0.0
Mg3 Mg+2 0.5239 0.21 0.6798 0.18 0.0
Mg1 Mg+2 0.21569 0.60898 0.837 1 0.0
O9 O-2 0.8403 0.271 0.3286 1 0.0
Na3 Na+1 0.8842 0.5356 0.8137 1 0.0
O6 O-2 0.2005 0.0122 0.2335 1 0.0
Na2 Na+1 0.6602 0.0165 0.0942 1 0.0
Mg2 Mg+2 0.26377 0.26235 0.4054 1 0.0
Na5 Na+1 0.9531 0.9396 0.244 0.42 0.0
P3 P+5 0.21645 0.89454 0.32451 1 0.0
Na6 Na+1 0.9711 0.949 0.0951 0.25 0.0
O12 O-2 0.3149 0.5192 0.5768 1 0.0
Na1 Na+1 0.5239 0.21 0.6798 0.82 0.0
P1 P+5 0.4537 0.65669 0.73369 1 0.0
O13 O-2 0.9004 0.1255 0.5445 1 0.0
O4 O-2 0.1739 0.7277 0.1243 1 0.0
P2 P+5 0.68356 0.63893 0.018 1 0.0
O1 O-2 0.7028 0.4842 0.9659 1 0.0
O3 O-2 0.7742 0.7415 0.9302 1 0.0
O14 O-2 0.3509 0.9552 0.5099 1 0.0
O10 O-2 0.056 0.2222 0.3437 1 0.0
Na4 Na+1 0 0 0 0.3 0.0
O2 O-2 0.4319 0.7863 0.9332 1 0.0
O5 O-2 0.531 0.5779 0.8547 1 0.0
O7 O-2 0.6933 0.7362 0.2725 1 0.0
O11 O-2 0.5406 0.7233 0.6077 1 0.0
